data_1567957
loop_
_publ_author_name
'Rodstein, Ilja'
'Kelling, Leif'
'L\"offler, Julian'
'Scherpf, Thorsten'
'Sarbajna, Abir'
'Andrada, Diego M.'
'Gessner, Viktoria H.'

_publ_section_title
;
 Formation of exceptional monomeric YPhos--PdCl2 complexes with high
 activities in coupling reactions
;
_journal_name_full 'Chemical Science'
_journal_paper_doi 10.1039/D2SC04523K
_journal_year 2022
_chemical_formula_moiety 'C32 H58 Br2 P2 Pd'
_chemical_formula_sum 'C32 H58 Br2 P2 Pd'
_chemical_formula_weight 770.94
_space_group_crystal_system monoclinic
_space_group_IT_number 14
_space_group_name_Hall '-P 2ybc'
_space_group_name_H-M_alt 'P 1 21/c 1'
_atom_sites_solution_hydrogens geom
_audit_creation_method SHELXL-2018/3
_audit_update_record
;
2022-07-14 deposited with the CCDC.	2022-10-24 downloaded from the CCDC.
;
_cell_angle_alpha 90
_cell_angle_beta 92.9380(10)
_cell_angle_gamma 90
_cell_formula_units_Z 4
_cell_length_a 10.53750(10)
_cell_length_b 17.5174(2)
_cell_length_c 18.2109(2)
_cell_measurement_reflns_used 19919
_cell_measurement_temperature 100(2)
_cell_measurement_theta_max 76.1780
_cell_measurement_theta_min 3.5110
_cell_volume 3357.12(6)
_computing_cell_refinement 'CrysAlisPro 1.171.40.67a (Rigaku OD, 2019)'
_computing_data_collection 'CrysAlisPro 1.171.40.67a (Rigaku OD, 2019)'
_computing_data_reduction 'CrysAlisPro 1.171.40.67a (Rigaku OD, 2019)'
_computing_structure_refinement 'SHELXL-2018/3 (Sheldrick, 2018)'
_computing_structure_solution 'SHELXT 2018/2 (Sheldrick, 2018)'
_diffrn_ambient_temperature 100(2)
_diffrn_detector_area_resol_mean 10.000
_diffrn_measured_fraction_theta_full 1.000
_diffrn_measured_fraction_theta_max 0.987
_diffrn_measurement_device 'four-circle diffractometer'
_diffrn_measurement_device_type 'XtaLAB Synergy, Dualflex, HyPix'
_diffrn_measurement_method '\w scans'
_diffrn_radiation_type CuK\a
_diffrn_radiation_wavelength 1.54184
_diffrn_reflns_av_R_equivalents 0.0591
_diffrn_reflns_av_unetI/netI 0.0329
_diffrn_reflns_Laue_measured_fraction_full 1.000
_diffrn_reflns_Laue_measured_fraction_max 0.987
_diffrn_reflns_limit_h_max 13
_diffrn_reflns_limit_h_min -10
_diffrn_reflns_limit_k_max 22
_diffrn_reflns_limit_k_min -22
_diffrn_reflns_limit_l_max 22
_diffrn_reflns_limit_l_min -22
_diffrn_reflns_number 43386
_diffrn_reflns_point_group_measured_fraction_full 1.000
_diffrn_reflns_point_group_measured_fraction_max 0.987
_diffrn_reflns_theta_full 67.684
_diffrn_reflns_theta_max 77.093
_diffrn_reflns_theta_min 3.503
_diffrn_source 'micro-focus sealed X-ray tube'
_diffrn_source_type 'PhotonJet (Cu) X-ray Source'
_exptl_absorpt_coefficient_mu 8.278
_exptl_absorpt_correction_T_max 1.000
_exptl_absorpt_correction_T_min 0.522
_exptl_absorpt_correction_type gaussian
_exptl_absorpt_process_details
;
CrysAlisPro 1.171.40.67a (Rigaku Oxford Diffraction, 2019)
Numerical absorption correction based on gaussian integration over
			a multifaceted crystal model
Empirical absorption correction using spherical harmonics,
 implemented in SCALE3 ABSPACK scaling algorithm.
;
_exptl_crystal_colour orange
_exptl_crystal_density_diffrn 1.525
_exptl_crystal_description plate
_exptl_crystal_F_000 1584
_exptl_crystal_size_max 0.189
_exptl_crystal_size_mid 0.095
_exptl_crystal_size_min 0.071
_refine_diff_density_max 0.885
_refine_diff_density_min -1.229
_refine_diff_density_rms 0.110
_refine_ls_extinction_method none
_refine_ls_goodness_of_fit_ref 1.104
_refine_ls_hydrogen_treatment constr
_refine_ls_matrix_type full
_refine_ls_number_parameters 335
_refine_ls_number_reflns 7005
_refine_ls_number_restraints 0
_refine_ls_restrained_S_all 1.104
_refine_ls_R_factor_all 0.0410
_refine_ls_R_factor_gt 0.0363
_refine_ls_shift/su_max 0.002
_refine_ls_shift/su_mean 0.000
_refine_ls_structure_factor_coef Fsqd
_refine_ls_weighting_details 'w=1/[\s^2^(Fo^2^)+(0.0468P)^2^+5.9187P] where P=(Fo^2^+2Fc^2^)/3'
_refine_ls_weighting_scheme calc
_refine_ls_wR_factor_gt 0.0925
_refine_ls_wR_factor_ref 0.0946
_reflns_Friedel_coverage 0.000
_reflns_number_gt 6431
_reflns_number_total 7005
_reflns_threshold_expression 'I > 2\s(I)'
_cod_data_source_file d2sc04523k2.cif
_cod_data_source_block L1PdBr2
_cod_original_sg_symbol_H-M 'P 21/c'
_cod_database_code 1567957
_shelx_shelxl_version_number 2018/3
_shelx_space_group_comment
;
The symmetry employed for this shelxl refinement is uniquely defined
by the following loop, which should always be used as a source of
symmetry information in preference to the above space-group names.
They are only intended as comments.
;

loop_
_space_group_symop_operation_xyz
'x, y, z'
'-x, y+1/2, -z+1/2'
'-x, -y, -z'
'x, -y-1/2, z-1/2'

loop_
_atom_site_label
_atom_site_type_symbol
_atom_site_fract_x
_atom_site_fract_y
_atom_site_fract_z
_atom_site_U_iso_or_equiv
_atom_site_adp_type
_atom_site_occupancy
_atom_site_site_symmetry_order
_atom_site_calc_flag
_atom_site_refinement_flags_posn
_atom_site_refinement_flags_adp
_atom_site_refinement_flags_occupancy
_atom_site_disorder_assembly
_atom_site_disorder_group
Pd1 Pd 0.38739(2) 0.75903(2) 0.65817(2) 0.01516(7) Uani 1 1 d . . . . .
Br1 Br 0.61736(3) 0.73167(2) 0.63269(2) 0.02743(10) Uani 1 1 d . . . . .
Br2 Br 0.37961(3) 0.88129(2) 0.58930(2) 0.02139(9) Uani 1 1 d . . . . .
P1 P 0.39416(7) 0.66574(4) 0.81154(4) 0.01368(15) Uani 1 1 d . . . . .
P2 P 0.19762(7) 0.73016(4) 0.68890(4) 0.01393(15) Uani 1 1 d . . . . .
C1 C 0.3165(3) 0.66404(17) 0.72128(16) 0.0156(6) Uani 1 1 d . . . . .
C2 C 0.3142(3) 0.58497(18) 0.68443(18) 0.0218(7) Uani 1 1 d . . . . .
H2A H 0.324841 0.590866 0.631586 0.033 Uiso 1 1 calc R U . . .
H2B H 0.232663 0.560025 0.692137 0.033 Uiso 1 1 calc R U . . .
H2C H 0.383475 0.553663 0.706083 0.033 Uiso 1 1 calc R U . . .
C3 C 0.3947(3) 0.76418(17) 0.84982(18) 0.0171(6) Uani 1 1 d . . . . .
H3 H 0.320467 0.790897 0.824899 0.020 Uiso 1 1 calc R U . . .
C4 C 0.3754(3) 0.76985(19) 0.93296(18) 0.0219(7) Uani 1 1 d . . . . .
H4A H 0.298128 0.741284 0.945005 0.026 Uiso 1 1 calc R U . . .
H4B H 0.448976 0.746730 0.960719 0.026 Uiso 1 1 calc R U . . .
C5 C 0.3619(4) 0.8536(2) 0.9554(2) 0.0291(8) Uani 1 1 d . . . . .
H5A H 0.283699 0.874945 0.931007 0.035 Uiso 1 1 calc R U . . .
H5B H 0.353106 0.856487 1.009233 0.035 Uiso 1 1 calc R U . . .
C6 C 0.4758(4) 0.9017(2) 0.9349(2) 0.0331(8) Uani 1 1 d . . . . .
H6A H 0.460460 0.955866 0.947012 0.040 Uiso 1 1 calc R U . . .
H6B H 0.552717 0.884558 0.963891 0.040 Uiso 1 1 calc R U . . .
C7 C 0.4975(4) 0.8941(2) 0.8532(2) 0.0279(7) Uani 1 1 d . . . . .
H7A H 0.574371 0.923266 0.841556 0.033 Uiso 1 1 calc R U . . .
H7B H 0.424207 0.916312 0.824506 0.033 Uiso 1 1 calc R U . . .
C8 C 0.5139(3) 0.81075(18) 0.83094(18) 0.0193(6) Uani 1 1 d . . . . .
H8A H 0.590119 0.789103 0.857337 0.023 Uiso 1 1 calc R U . . .
H8B H 0.526224 0.807595 0.777495 0.023 Uiso 1 1 calc R U . . .
C9 C 0.5619(3) 0.63814(18) 0.80884(17) 0.0160(6) Uani 1 1 d . . . . .
H9 H 0.606324 0.684110 0.790161 0.019 Uiso 1 1 calc R U . . .
C10 C 0.5987(3) 0.57197(18) 0.75833(18) 0.0195(6) Uani 1 1 d . . . . .
H10A H 0.563783 0.523321 0.776229 0.023 Uiso 1 1 calc R U . . .
H10B H 0.563254 0.580963 0.707678 0.023 Uiso 1 1 calc R U . . .
C11 C 0.7436(3) 0.5674(2) 0.75869(19) 0.0222(7) Uani 1 1 d . . . . .
H11A H 0.768057 0.524193 0.727339 0.027 Uiso 1 1 calc R U . . .
H11B H 0.776783 0.614844 0.737245 0.027 Uiso 1 1 calc R U . . .
C12 C 0.8042(3) 0.5566(2) 0.8357(2) 0.0233(7) Uani 1 1 d . . . . .
H12A H 0.897836 0.556981 0.833480 0.028 Uiso 1 1 calc R U . . .
H12B H 0.778640 0.506539 0.855334 0.028 Uiso 1 1 calc R U . . .
C13 C 0.7631(3) 0.62033(19) 0.88717(18) 0.0202(6) Uani 1 1 d . . . . .
H13A H 0.798395 0.610151 0.937645 0.024 Uiso 1 1 calc R U . . .
H13B H 0.797710 0.669687 0.870855 0.024 Uiso 1 1 calc R U . . .
C14 C 0.6184(3) 0.6257(2) 0.88777(18) 0.0203(6) Uani 1 1 d . . . . .
H14A H 0.594230 0.668629 0.919476 0.024 Uiso 1 1 calc R U . . .
H14B H 0.583878 0.578013 0.908140 0.024 Uiso 1 1 calc R U . . .
C15 C 0.3147(3) 0.60289(18) 0.87512(17) 0.0169(6) Uani 1 1 d . . . . .
H15 H 0.351708 0.614536 0.925529 0.020 Uiso 1 1 calc R U . . .
C16 C 0.1716(3) 0.62016(19) 0.87586(18) 0.0191(6) Uani 1 1 d . . . . .
H16A H 0.158636 0.675403 0.884186 0.023 Uiso 1 1 calc R U . . .
H16B H 0.129816 0.606597 0.827693 0.023 Uiso 1 1 calc R U . . .
C17 C 0.1121(3) 0.5744(2) 0.93671(18) 0.0206(6) Uani 1 1 d . . . . .
H17A H 0.020032 0.585659 0.936717 0.025 Uiso 1 1 calc R U . . .
H17B H 0.151340 0.589755 0.985035 0.025 Uiso 1 1 calc R U . . .
C18 C 0.1319(3) 0.4886(2) 0.92512(19) 0.0225(7) Uani 1 1 d . . . . .
H18A H 0.095264 0.459880 0.965805 0.027 Uiso 1 1 calc R U . . .
H18B H 0.087181 0.472549 0.878522 0.027 Uiso 1 1 calc R U . . .
C19 C 0.2731(3) 0.47025(19) 0.92246(19) 0.0224(7) Uani 1 1 d . . . . .
H19A H 0.283881 0.415092 0.912676 0.027 Uiso 1 1 calc R U . . .
H19B H 0.316243 0.481894 0.970736 0.027 Uiso 1 1 calc R U . . .
C20 C 0.3348(3) 0.51674(18) 0.86228(18) 0.0187(6) Uani 1 1 d . . . . .
H20A H 0.296687 0.502132 0.813481 0.022 Uiso 1 1 calc R U . . .
H20B H 0.426929 0.505442 0.862922 0.022 Uiso 1 1 calc R U . . .
C21 C 0.0950(3) 0.78508(18) 0.75033(17) 0.0165(6) Uani 1 1 d . . . . .
H21 H 0.131928 0.779474 0.801734 0.020 Uiso 1 1 calc R U . . .
C22 C 0.1013(3) 0.87017(18) 0.72997(19) 0.0212(6) Uani 1 1 d . . . . .
H22A H 0.190480 0.887961 0.735414 0.025 Uiso 1 1 calc R U . . .
H22B H 0.071530 0.877077 0.677952 0.025 Uiso 1 1 calc R U . . .
C23 C 0.0185(3) 0.9181(2) 0.7795(2) 0.0274(7) Uani 1 1 d . . . . .
H23A H 0.054413 0.915861 0.830817 0.033 Uiso 1 1 calc R U . . .
H23B H 0.019521 0.972032 0.763371 0.033 Uiso 1 1 calc R U . . .
C24 C -0.1183(3) 0.8892(2) 0.7769(2) 0.0250(7) Uani 1 1 d . . . . .
H24A H -0.168155 0.919551 0.811045 0.030 Uiso 1 1 calc R U . . .
H24B H -0.156951 0.896046 0.726604 0.030 Uiso 1 1 calc R U . . .
C25 C -0.1236(3) 0.80552(19) 0.79794(18) 0.0204(6) Uani 1 1 d . . . . .
H25A H -0.212841 0.787725 0.793347 0.024 Uiso 1 1 calc R U . . .
H25B H -0.093062 0.799513 0.849932 0.024 Uiso 1 1 calc R U . . .
C26 C -0.0426(3) 0.75635(18) 0.74932(18) 0.0189(6) Uani 1 1 d . . . . .
H26A H -0.079453 0.757247 0.698223 0.023 Uiso 1 1 calc R U . . .
H26B H -0.043466 0.702872 0.766876 0.023 Uiso 1 1 calc R U . . .
C27 C 0.1025(3) 0.68880(18) 0.61093(17) 0.0186(6) Uani 1 1 d . . . . .
H27 H 0.165733 0.662969 0.580197 0.022 Uiso 1 1 calc R U . . .
C28 C 0.0028(3) 0.62686(19) 0.62552(19) 0.0216(7) Uani 1 1 d . . . . .
H28A H 0.041837 0.586214 0.656965 0.026 Uiso 1 1 calc R U . . .
H28B H -0.068265 0.649533 0.651573 0.026 Uiso 1 1 calc R U . . .
C29 C -0.0471(4) 0.5929(2) 0.5523(2) 0.0274(7) Uani 1 1 d . . . . .
H29A H -0.112105 0.553672 0.561405 0.033 Uiso 1 1 calc R U . . .
H29B H 0.023413 0.567916 0.527670 0.033 Uiso 1 1 calc R U . . .
C30 C -0.1055(4) 0.6552(2) 0.5023(2) 0.0305(8) Uani 1 1 d . . . . .
H30A H -0.134873 0.632455 0.454656 0.037 Uiso 1 1 calc R U . . .
H30B H -0.180269 0.677382 0.525311 0.037 Uiso 1 1 calc R U . . .
C31 C -0.0092(4) 0.7182(2) 0.48908(19) 0.0280(8) Uani 1 1 d . . . . .
H31A H -0.050675 0.758875 0.458676 0.034 Uiso 1 1 calc R U . . .
H31B H 0.061283 0.696966 0.461528 0.034 Uiso 1 1 calc R U . . .
C32 C 0.0446(3) 0.7528(2) 0.56156(19) 0.0224(7) Uani 1 1 d . . . . .
H32A H -0.023913 0.778870 0.587018 0.027 Uiso 1 1 calc R U . . .
H32B H 0.110764 0.790948 0.551401 0.027 Uiso 1 1 calc R U . . .

loop_
_atom_site_aniso_label
_atom_site_aniso_U_11
_atom_site_aniso_U_22
_atom_site_aniso_U_33
_atom_site_aniso_U_23
_atom_site_aniso_U_13
_atom_site_aniso_U_12
Pd1 0.01383(12) 0.01514(12) 0.01636(12) 0.00147(8) -0.00065(8) -0.00028(8)
Br1 0.01928(18) 0.0329(2) 0.03050(19) 0.00984(15) 0.00533(14) 0.00537(14)
Br2 0.02355(18) 0.01726(16) 0.02311(17) 0.00376(12) -0.00105(13) -0.00152(12)
P1 0.0119(3) 0.0134(3) 0.0155(3) 0.0007(3) -0.0018(3) 0.0006(3)
P2 0.0121(3) 0.0129(3) 0.0165(3) 0.0014(3) -0.0016(3) -0.0001(3)
C1 0.0185(14) 0.0118(14) 0.0165(14) 0.0024(11) 0.0006(11) -0.0014(11)
C2 0.0275(17) 0.0114(14) 0.0258(16) -0.0014(12) -0.0057(13) 0.0029(12)
C3 0.0144(14) 0.0154(14) 0.0210(15) -0.0017(11) -0.0030(12) -0.0003(11)
C4 0.0241(17) 0.0208(16) 0.0211(16) -0.0051(12) 0.0035(13) -0.0013(13)
C5 0.0322(19) 0.0262(18) 0.0296(18) -0.0132(15) 0.0083(15) -0.0042(15)
C6 0.033(2) 0.0260(18) 0.041(2) -0.0155(16) 0.0045(16) -0.0072(15)
C7 0.0266(18) 0.0178(16) 0.039(2) -0.0001(14) 0.0021(15) -0.0042(13)
C8 0.0208(15) 0.0140(14) 0.0232(15) 0.0014(12) 0.0021(12) -0.0033(12)
C9 0.0124(14) 0.0163(14) 0.0191(14) 0.0033(12) -0.0005(11) 0.0014(11)
C10 0.0156(14) 0.0177(15) 0.0250(16) -0.0025(12) -0.0008(12) 0.0005(12)
C11 0.0148(15) 0.0219(16) 0.0302(17) -0.0024(13) 0.0027(12) 0.0020(12)
C12 0.0134(14) 0.0215(16) 0.0349(18) 0.0032(14) -0.0008(13) 0.0027(12)
C13 0.0159(15) 0.0199(16) 0.0242(16) 0.0026(12) -0.0035(12) 0.0004(12)
C14 0.0142(15) 0.0248(16) 0.0215(15) 0.0026(13) -0.0016(12) -0.0002(12)
C15 0.0154(14) 0.0157(14) 0.0194(14) 0.0027(11) -0.0022(11) -0.0023(11)
C16 0.0148(15) 0.0198(16) 0.0223(15) 0.0045(12) -0.0018(12) 0.0013(12)
C17 0.0136(14) 0.0271(17) 0.0210(15) 0.0036(13) -0.0008(11) -0.0005(12)
C18 0.0178(15) 0.0257(17) 0.0239(16) 0.0047(13) 0.0006(12) -0.0039(13)
C19 0.0222(16) 0.0184(15) 0.0267(16) 0.0069(13) 0.0009(13) 0.0005(12)
C20 0.0174(15) 0.0146(14) 0.0241(15) 0.0026(12) 0.0012(12) 0.0006(11)
C21 0.0145(14) 0.0159(14) 0.0187(14) 0.0016(11) -0.0023(11) 0.0017(11)
C22 0.0199(15) 0.0131(14) 0.0309(17) -0.0015(13) 0.0052(13) 0.0018(12)
C23 0.0263(17) 0.0169(16) 0.040(2) -0.0029(14) 0.0090(15) 0.0017(13)
C24 0.0222(17) 0.0200(16) 0.0331(18) 0.0011(14) 0.0057(14) 0.0072(13)
C25 0.0164(15) 0.0237(17) 0.0211(15) 0.0026(13) 0.0022(12) 0.0024(12)
C26 0.0177(15) 0.0178(15) 0.0207(15) 0.0007(12) -0.0015(12) 0.0004(12)
C27 0.0179(15) 0.0206(15) 0.0169(14) 0.0003(12) -0.0027(11) -0.0032(12)
C28 0.0205(16) 0.0179(15) 0.0261(16) 0.0002(13) -0.0022(13) -0.0051(12)
C29 0.0298(18) 0.0252(18) 0.0269(17) -0.0045(14) -0.0017(14) -0.0097(14)
C30 0.0264(18) 0.043(2) 0.0218(17) -0.0027(15) -0.0035(14) -0.0088(16)
C31 0.0297(19) 0.034(2) 0.0197(16) 0.0031(14) -0.0058(14) -0.0023(15)
C32 0.0230(17) 0.0221(16) 0.0216(16) 0.0040(13) -0.0045(13) -0.0032(13)

loop_
_atom_type_symbol
_atom_type_description
_atom_type_scat_dispersion_real
_atom_type_scat_dispersion_imag
_atom_type_scat_source
C C 0.0181 0.0091 'International Tables Vol C Tables 4.2.6.8 and 6.1.1.4'
H H 0.0000 0.0000 'International Tables Vol C Tables 4.2.6.8 and 6.1.1.4'
P P 0.2955 0.4335 'International Tables Vol C Tables 4.2.6.8 and 6.1.1.4'
Br Br -0.6763 1.2805 'International Tables Vol C Tables 4.2.6.8 and 6.1.1.4'
Pd Pd 0.1215 3.9337 'International Tables Vol C Tables 4.2.6.8 and 6.1.1.4'

loop_
_geom_angle_atom_site_label_1
_geom_angle_atom_site_label_2
_geom_angle_atom_site_label_3
_geom_angle
_geom_angle_site_symmetry_1
_geom_angle_site_symmetry_3
_geom_angle_publ_flag
P2 Pd1 C1 48.54(8) . . ?
P2 Pd1 Br2 108.99(2) . . ?
C1 Pd1 Br2 157.46(8) . . ?
P2 Pd1 Br1 155.16(2) . . ?
C1 Pd1 Br1 108.02(8) . . ?
Br2 Pd1 Br1 94.458(14) . . ?
C1 P1 C15 111.50(14) . . ?
C1 P1 C9 111.40(14) . . ?
C15 P1 C9 109.32(14) . . ?
C1 P1 C3 110.50(14) . . ?
C15 P1 C3 108.24(15) . . ?
C9 P1 C3 105.66(14) . . ?
C1 P2 C27 110.13(15) . . ?
C1 P2 C21 123.79(14) . . ?
C27 P2 C21 110.86(14) . . ?
C1 P2 Pd1 66.09(10) . . ?
C27 P2 Pd1 111.45(11) . . ?
C21 P2 Pd1 127.39(10) . . ?
C2 C1 P2 116.4(2) . . ?
C2 C1 P1 114.2(2) . . ?
P2 C1 P1 124.77(18) . . ?
C2 C1 Pd1 117.1(2) . . ?
P2 C1 Pd1 65.37(10) . . ?
P1 C1 Pd1 108.51(14) . . ?
C1 C2 H2A 109.5 . . ?
C1 C2 H2B 109.5 . . ?
H2A C2 H2B 109.5 . . ?
C1 C2 H2C 109.5 . . ?
H2A C2 H2C 109.5 . . ?
H2B C2 H2C 109.5 . . ?
C4 C3 C8 109.4(3) . . ?
C4 C3 P1 115.5(2) . . ?
C8 C3 P1 113.0(2) . . ?
C4 C3 H3 106.1 . . ?
C8 C3 H3 106.1 . . ?
P1 C3 H3 106.1 . . ?
C5 C4 C3 110.1(3) . . ?
C5 C4 H4A 109.6 . . ?
C3 C4 H4A 109.6 . . ?
C5 C4 H4B 109.6 . . ?
C3 C4 H4B 109.6 . . ?
H4A C4 H4B 108.2 . . ?
C6 C5 C4 112.2(3) . . ?
C6 C5 H5A 109.2 . . ?
C4 C5 H5A 109.2 . . ?
C6 C5 H5B 109.2 . . ?
C4 C5 H5B 109.2 . . ?
H5A C5 H5B 107.9 . . ?
C7 C6 C5 110.5(3) . . ?
C7 C6 H6A 109.6 . . ?
C5 C6 H6A 109.6 . . ?
C7 C6 H6B 109.6 . . ?
C5 C6 H6B 109.6 . . ?
H6A C6 H6B 108.1 . . ?
C6 C7 C8 111.6(3) . . ?
C6 C7 H7A 109.3 . . ?
C8 C7 H7A 109.3 . . ?
C6 C7 H7B 109.3 . . ?
C8 C7 H7B 109.3 . . ?
H7A C7 H7B 108.0 . . ?
C7 C8 C3 109.8(3) . . ?
C7 C8 H8A 109.7 . . ?
C3 C8 H8A 109.7 . . ?
C7 C8 H8B 109.7 . . ?
C3 C8 H8B 109.7 . . ?
H8A C8 H8B 108.2 . . ?
C10 C9 C14 110.6(3) . . ?
C10 C9 P1 119.1(2) . . ?
C14 C9 P1 109.8(2) . . ?
C10 C9 H9 105.4 . . ?
C14 C9 H9 105.4 . . ?
P1 C9 H9 105.4 . . ?
C11 C10 C9 108.6(3) . . ?
C11 C10 H10A 110.0 . . ?
C9 C10 H10A 110.0 . . ?
C11 C10 H10B 110.0 . . ?
C9 C10 H10B 110.0 . . ?
H10A C10 H10B 108.3 . . ?
C12 C11 C10 112.5(3) . . ?
C12 C11 H11A 109.1 . . ?
C10 C11 H11A 109.1 . . ?
C12 C11 H11B 109.1 . . ?
C10 C11 H11B 109.1 . . ?
H11A C11 H11B 107.8 . . ?
C11 C12 C13 110.8(3) . . ?
C11 C12 H12A 109.5 . . ?
C13 C12 H12A 109.5 . . ?
C11 C12 H12B 109.5 . . ?
C13 C12 H12B 109.5 . . ?
H12A C12 H12B 108.1 . . ?
C14 C13 C12 111.2(3) . . ?
C14 C13 H13A 109.4 . . ?
C12 C13 H13A 109.4 . . ?
C14 C13 H13B 109.4 . . ?
C12 C13 H13B 109.4 . . ?
H13A C13 H13B 108.0 . . ?
C13 C14 C9 109.9(3) . . ?
C13 C14 H14A 109.7 . . ?
C9 C14 H14A 109.7 . . ?
C13 C14 H14B 109.7 . . ?
C9 C14 H14B 109.7 . . ?
H14A C14 H14B 108.2 . . ?
C16 C15 C20 109.6(3) . . ?
C16 C15 P1 111.6(2) . . ?
C20 C15 P1 114.9(2) . . ?
C16 C15 H15 106.8 . . ?
C20 C15 H15 106.8 . . ?
P1 C15 H15 106.8 . . ?
C17 C16 C15 110.0(3) . . ?
C17 C16 H16A 109.7 . . ?
C15 C16 H16A 109.7 . . ?
C17 C16 H16B 109.7 . . ?
C15 C16 H16B 109.7 . . ?
H16A C16 H16B 108.2 . . ?
C16 C17 C18 110.5(3) . . ?
C16 C17 H17A 109.5 . . ?
C18 C17 H17A 109.5 . . ?
C16 C17 H17B 109.5 . . ?
C18 C17 H17B 109.5 . . ?
H17A C17 H17B 108.1 . . ?
C19 C18 C17 110.5(3) . . ?
C19 C18 H18A 109.5 . . ?
C17 C18 H18A 109.5 . . ?
C19 C18 H18B 109.5 . . ?
C17 C18 H18B 109.5 . . ?
H18A C18 H18B 108.1 . . ?
C18 C19 C20 111.1(3) . . ?
C18 C19 H19A 109.4 . . ?
C20 C19 H19A 109.4 . . ?
C18 C19 H19B 109.4 . . ?
C20 C19 H19B 109.4 . . ?
H19A C19 H19B 108.0 . . ?
C19 C20 C15 110.1(3) . . ?
C19 C20 H20A 109.6 . . ?
C15 C20 H20A 109.6 . . ?
C19 C20 H20B 109.6 . . ?
C15 C20 H20B 109.6 . . ?
H20A C20 H20B 108.2 . . ?
C26 C21 C22 111.6(3) . . ?
C26 C21 P2 113.6(2) . . ?
C22 C21 P2 108.8(2) . . ?
C26 C21 H21 107.5 . . ?
C22 C21 H21 107.5 . . ?
P2 C21 H21 107.5 . . ?
C23 C22 C21 110.8(3) . . ?
C23 C22 H22A 109.5 . . ?
C21 C22 H22A 109.5 . . ?
C23 C22 H22B 109.5 . . ?
C21 C22 H22B 109.5 . . ?
H22A C22 H22B 108.1 . . ?
C24 C23 C22 111.3(3) . . ?
C24 C23 H23A 109.4 . . ?
C22 C23 H23A 109.4 . . ?
C24 C23 H23B 109.4 . . ?
C22 C23 H23B 109.4 . . ?
H23A C23 H23B 108.0 . . ?
C25 C24 C23 111.1(3) . . ?
C25 C24 H24A 109.4 . . ?
C23 C24 H24A 109.4 . . ?
C25 C24 H24B 109.4 . . ?
C23 C24 H24B 109.4 . . ?
H24A C24 H24B 108.0 . . ?
C24 C25 C26 111.7(3) . . ?
C24 C25 H25A 109.3 . . ?
C26 C25 H25A 109.3 . . ?
C24 C25 H25B 109.3 . . ?
C26 C25 H25B 109.3 . . ?
H25A C25 H25B 107.9 . . ?
C25 C26 C21 111.4(3) . . ?
C25 C26 H26A 109.4 . . ?
C21 C26 H26A 109.4 . . ?
C25 C26 H26B 109.4 . . ?
C21 C26 H26B 109.4 . . ?
H26A C26 H26B 108.0 . . ?
C32 C27 C28 111.0(3) . . ?
C32 C27 P2 110.3(2) . . ?
C28 C27 P2 119.5(2) . . ?
C32 C27 H27 104.9 . . ?
C28 C27 H27 104.9 . . ?
P2 C27 H27 104.9 . . ?
C29 C28 C27 109.3(3) . . ?
C29 C28 H28A 109.8 . . ?
C27 C28 H28A 109.8 . . ?
C29 C28 H28B 109.8 . . ?
C27 C28 H28B 109.8 . . ?
H28A C28 H28B 108.3 . . ?
C28 C29 C30 110.6(3) . . ?
C28 C29 H29A 109.5 . . ?
C30 C29 H29A 109.5 . . ?
C28 C29 H29B 109.5 . . ?
C30 C29 H29B 109.5 . . ?
H29A C29 H29B 108.1 . . ?
C31 C30 C29 111.0(3) . . ?
C31 C30 H30A 109.4 . . ?
C29 C30 H30A 109.4 . . ?
C31 C30 H30B 109.4 . . ?
C29 C30 H30B 109.4 . . ?
H30A C30 H30B 108.0 . . ?
C30 C31 C32 111.6(3) . . ?
C30 C31 H31A 109.3 . . ?
C32 C31 H31A 109.3 . . ?
C30 C31 H31B 109.3 . . ?
C32 C31 H31B 109.3 . . ?
H31A C31 H31B 108.0 . . ?
C31 C32 C27 109.4(3) . . ?
C31 C32 H32A 109.8 . . ?
C27 C32 H32A 109.8 . . ?
C31 C32 H32B 109.8 . . ?
C27 C32 H32B 109.8 . . ?
H32A C32 H32B 108.2 . . ?

loop_
_geom_bond_atom_site_label_1
_geom_bond_atom_site_label_2
_geom_bond_distance
_geom_bond_site_symmetry_2
_geom_bond_publ_flag
Pd1 P2 2.1639(8) . ?
Pd1 C1 2.176(3) . ?
Pd1 Br2 2.4812(4) . ?
Pd1 Br1 2.5362(4) . ?
P1 C1 1.799(3) . ?
P1 C15 1.831(3) . ?
P1 C9 1.835(3) . ?
P1 C3 1.860(3) . ?
P2 C1 1.784(3) . ?
P2 C27 1.844(3) . ?
P2 C21 1.863(3) . ?
C1 C2 1.539(4) . ?
C2 H2A 0.9800 . ?
C2 H2B 0.9800 . ?
C2 H2C 0.9800 . ?
C3 C4 1.541(4) . ?
C3 C8 1.551(4) . ?
C3 H3 1.0000 . ?
C4 C5 1.532(5) . ?
C4 H4A 0.9900 . ?
C4 H4B 0.9900 . ?
C5 C6 1.528(5) . ?
C5 H5A 0.9900 . ?
C5 H5B 0.9900 . ?
C6 C7 1.522(6) . ?
C6 H6A 0.9900 . ?
C6 H6B 0.9900 . ?
C7 C8 1.528(5) . ?
C7 H7A 0.9900 . ?
C7 H7B 0.9900 . ?
C8 H8A 0.9900 . ?
C8 H8B 0.9900 . ?
C9 C10 1.542(4) . ?
C9 C14 1.543(4) . ?
C9 H9 1.0000 . ?
C10 C11 1.528(4) . ?
C10 H10A 0.9900 . ?
C10 H10B 0.9900 . ?
C11 C12 1.522(5) . ?
C11 H11A 0.9900 . ?
C11 H11B 0.9900 . ?
C12 C13 1.534(5) . ?
C12 H12A 0.9900 . ?
C12 H12B 0.9900 . ?
C13 C14 1.528(4) . ?
C13 H13A 0.9900 . ?
C13 H13B 0.9900 . ?
C14 H14A 0.9900 . ?
C14 H14B 0.9900 . ?
C15 C16 1.539(4) . ?
C15 C20 1.543(4) . ?
C15 H15 1.0000 . ?
C16 C17 1.528(4) . ?
C16 H16A 0.9900 . ?
C16 H16B 0.9900 . ?
C17 C18 1.534(5) . ?
C17 H17A 0.9900 . ?
C17 H17B 0.9900 . ?
C18 C19 1.526(5) . ?
C18 H18A 0.9900 . ?
C18 H18B 0.9900 . ?
C19 C20 1.536(4) . ?
C19 H19A 0.9900 . ?
C19 H19B 0.9900 . ?
C20 H20A 0.9900 . ?
C20 H20B 0.9900 . ?
C21 C26 1.534(4) . ?
C21 C22 1.538(4) . ?
C21 H21 1.0000 . ?
C22 C23 1.537(5) . ?
C22 H22A 0.9900 . ?
C22 H22B 0.9900 . ?
C23 C24 1.526(5) . ?
C23 H23A 0.9900 . ?
C23 H23B 0.9900 . ?
C24 C25 1.517(5) . ?
C24 H24A 0.9900 . ?
C24 H24B 0.9900 . ?
C25 C26 1.527(4) . ?
C25 H25A 0.9900 . ?
C25 H25B 0.9900 . ?
C26 H26A 0.9900 . ?
C26 H26B 0.9900 . ?
C27 C32 1.543(4) . ?
C27 C28 1.543(4) . ?
C27 H27 1.0000 . ?
C28 C29 1.528(5) . ?
C28 H28A 0.9900 . ?
C28 H28B 0.9900 . ?
C29 C30 1.530(5) . ?
C29 H29A 0.9900 . ?
C29 H29B 0.9900 . ?
C30 C31 1.527(5) . ?
C30 H30A 0.9900 . ?
C30 H30B 0.9900 . ?
C31 C32 1.534(5) . ?
C31 H31A 0.9900 . ?
C31 H31B 0.9900 . ?
C32 H32A 0.9900 . ?
C32 H32B 0.9900 . ?
